data_7119014
loop_
_publ_author_name
'Helena Isla'
'Monika Srebro-Hooper'
'Marion Jean'
'Nicolas Vanthuyne'
'Thierry Roisnel'
'Jamie L. Lunkley'
'Gilles Muller'
'J. A. Gareth Williams'
'Jochen Autschbach'
'Jeanne Crassous'

_publ_section_title
;
 Conformational changes and chiroptical switching of enantiopure
 bis-helicenic terpyridine upon Zn^2+^ binding
;
_journal_name_full Chem.Commun.
_journal_page_first 5932
_journal_volume 52
_journal_year 2016
_chemical_absolute_configuration unk
_chemical_compound_source 'synthesis as described'
_chemical_formula_moiety 'C55 H31 N3'
_chemical_formula_sum 'C55 H31 N3'
_chemical_formula_weight 733.83
_chemical_name_systematic
;
 ?
;
_space_group_crystal_system orthorhombic
_space_group_IT_number 18
_space_group_name_Hall 'P 2ac 2ac'
_space_group_name_H-M_alt 'P 21 2 21'
_symmetry_space_group_name_Hall 'P 2ac 2ac'
_symmetry_space_group_name_H-M 'P 21 2 21'
_atom_sites_solution_hydrogens geom
_audit_update_record
;
2016-01-21 deposited with the CCDC.
2016-03-24 downloaded from the CCDC.
;
_cell_angle_alpha 90
_cell_angle_beta 90
_cell_angle_gamma 90
_cell_formula_units_Z 2
_cell_length_a 8.9558(8)
_cell_length_b 11.4826(7)
_cell_length_c 21.7545(18)
_cell_measurement_reflns_used 5863
_cell_measurement_temperature 150
_cell_measurement_theta_max 26.94
_cell_measurement_theta_min 2.46
_cell_measurement_wavelength 0.71073
_cell_volume 2237.1(3)
_computing_cell_refinement 'APEX2 (Bruker, 2014); SAINT (Bruker, 2014)'
_computing_data_collection 'SAINT (Bruker, 2014); XPREP (Sheldrick, 2014)'
_computing_data_reduction 'SAINT (Bruker, 2014); XPREP (Sheldrick, 2014)'
_computing_molecular_graphics 'Ortep-3 for Windows (Farrugia, 1997)'
_computing_publication_material 'CRYSCALc (T. Roisnel, local program, 2015)'
_computing_structure_refinement 'SHELXL-2014/7 (Sheldrick, 2014)'
_computing_structure_solution 'SIR97 (Altomare et al., 1999)'
_diffrn_ambient_temperature 150
_diffrn_detector '(CMOS) PHOTON 100'
_diffrn_measured_fraction_theta_full 0.994
_diffrn_measured_fraction_theta_max 0.994
_diffrn_measurement_device_type 'D8 VENTURE Bruker AXS'
_diffrn_measurement_method 'rotation images'
_diffrn_radiation_monochromator 'multilayer monochromator'
_diffrn_radiation_probe x-ray
_diffrn_radiation_source 'Incoatec microfocus sealed tube'
_diffrn_radiation_type MoK\a
_diffrn_radiation_wavelength 0.71073
_diffrn_reflns_av_R_equivalents 0.0547
_diffrn_reflns_av_unetI/netI 0.0686
_diffrn_reflns_limit_h_max 11
_diffrn_reflns_limit_h_min -11
_diffrn_reflns_limit_k_max 14
_diffrn_reflns_limit_k_min -14
_diffrn_reflns_limit_l_max 25
_diffrn_reflns_limit_l_min -28
_diffrn_reflns_number 14065
_diffrn_reflns_theta_full 25.242
_diffrn_reflns_theta_max 27.505
_diffrn_reflns_theta_min 2.946
_exptl_absorpt_coefficient_mu 0.064
_exptl_absorpt_correction_T_max 0.994
_exptl_absorpt_correction_T_min 0.832
_exptl_absorpt_correction_type multi-scan
_exptl_absorpt_process_details
;
  [Sheldrick, G.M. (2014). SADABS Bruker AXS Inc., Madison, Wisconsin, USA]
;
_exptl_crystal_colour 'light yellow'
_exptl_crystal_density_diffrn 1.089
_exptl_crystal_description prism
_exptl_crystal_F_000 764
_exptl_crystal_size_max 0.370
_exptl_crystal_size_mid 0.180
_exptl_crystal_size_min 0.090
_refine_diff_density_max 0.343
_refine_diff_density_min -0.404
_refine_diff_density_rms 0.093
_refine_ls_extinction_coef .
_refine_ls_extinction_method none
_refine_ls_goodness_of_fit_ref 1.065
_refine_ls_hydrogen_treatment constr
_refine_ls_matrix_type full
_refine_ls_number_parameters 257
_refine_ls_number_reflns 5117
_refine_ls_number_restraints 0
_refine_ls_restrained_S_all 1.065
_refine_ls_R_factor_all 0.1014
_refine_ls_R_factor_gt 0.0857
_refine_ls_shift/su_max 0.001
_refine_ls_shift/su_mean 0.000
_refine_ls_structure_factor_coef Fsqd
_refine_ls_weighting_details 'w=1/[\s^2^(Fo^2^)+(0.1069P)^2^+2.4393P] where P=(Fo^2^+2Fc^2^)/3'
_refine_ls_weighting_scheme calc
_refine_ls_wR_factor_gt 0.2137
_refine_ls_wR_factor_ref 0.2221
_reflns_number_gt 4125
_reflns_number_total 5117
_reflns_threshold_expression >2sigma(I)
_cod_data_source_file c6cc01748g2.cif
_cod_data_source_block P_HI103
_cod_database_code 7119014

loop_
_space_group_symop_operation_xyz
'x, y, z'
'-x+1/2, -y, z+1/2'
'x+1/2, -y, -z+1/2'
'-x, y, -z'

loop_
_atom_site_label
_atom_site_type_symbol
_atom_site_fract_x
_atom_site_fract_y
_atom_site_fract_z
_atom_site_U_iso_or_equiv
_atom_site_adp_type
_atom_site_occupancy
_atom_site_symmetry_multiplicity
_atom_site_calc_flag
_atom_site_refinement_flags
_atom_site_disorder_assembly
_atom_site_disorder_group
C1 C 0.0000 0.5401(6) 0.5000 0.0297(16) Uani 1 2 d S T P
H1 H 0.0000 0.4573 0.5000 0.036 Uiso 1 2 calc R U P
C2 C 0.1206(5) 0.6001(4) 0.5209(2) 0.0229(10) Uani 1 1 d . . .
H2 H 0.2059 0.5592 0.5353 0.027 Uiso 1 1 calc R U .
C3 C 0.1195(5) 0.7210(4) 0.5212(2) 0.0174(9) Uani 1 1 d . . .
N4 N 0.0000 0.7815(4) 0.5000 0.0150(10) Uani 1 2 d S T P
C5 C 0.2482(5) 0.7897(4) 0.54403(19) 0.0170(8) Uani 1 1 d . . .
N6 N 0.3577(4) 0.7316(3) 0.56986(19) 0.0241(9) Uani 1 1 d . . .
C7 C 0.4778(5) 0.7922(4) 0.5902(2) 0.0235(10) Uani 1 1 d . . .
C8 C 0.6024(5) 0.7225(4) 0.6108(2) 0.0248(10) Uani 1 1 d . . .
H8 H 0.5921 0.6407 0.6158 0.030 Uiso 1 1 calc R U .
C9 C 0.7368(5) 0.7767(4) 0.6230(2) 0.0295(11) Uani 1 1 d . . .
H9 H 0.8195 0.7311 0.6360 0.035 Uiso 1 1 calc R U .
C10 C 0.7538(5) 0.8962(5) 0.6168(2) 0.0291(11) Uani 1 1 d . . .
C11 C 0.9027(5) 0.9455(5) 0.6191(3) 0.0329(12) Uani 1 1 d . . .
H11 H 0.9840 0.8989 0.6326 0.040 Uiso 1 1 calc R U .
C12 C 0.9267(6) 1.0565(5) 0.6023(3) 0.0336(13) Uani 1 1 d . . .
H12 H 1.0259 1.0839 0.5971 0.040 Uiso 1 1 calc R U .
C13 C 0.8041(6) 1.1332(5) 0.5924(2) 0.0316(12) Uani 1 1 d . . .
C14 C 0.8313(6) 1.2514(5) 0.5734(3) 0.0386(13) Uani 1 1 d . . .
H14 H 0.9305 1.2768 0.5657 0.046 Uiso 1 1 calc R U .
C15 C 0.7177(7) 1.3255(5) 0.5664(3) 0.0412(14) Uani 1 1 d . . .
H15 H 0.7352 1.3986 0.5473 0.049 Uiso 1 1 calc R U .
C16 C 0.5686(6) 1.2974(4) 0.5873(2) 0.0305(12) Uani 1 1 d . . .
C17 C 0.4559(7) 1.3840(5) 0.5875(3) 0.0404(14) Uani 1 1 d . . .
H17 H 0.4734 1.4560 0.5672 0.048 Uiso 1 1 calc R U .
C18 C 0.3243(7) 1.3660(4) 0.6159(3) 0.0357(12) Uani 1 1 d . . .
H18 H 0.2483 1.4235 0.6134 0.043 Uiso 1 1 calc R U .
C19 C 0.2973(6) 1.2591(4) 0.6504(2) 0.0251(7) Uani 1 1 d . . .
C20 C 0.1703(6) 1.2487(5) 0.6872(2) 0.0307(11) Uani 1 1 d . . .
H20 H 0.0958 1.3076 0.6861 0.037 Uiso 1 1 calc R U .
C21 C 0.1529(6) 1.1556(5) 0.7243(2) 0.0326(12) Uani 1 1 d . . .
H21 H 0.0651 1.1475 0.7485 0.039 Uiso 1 1 calc R U .
C22 C 0.2659(6) 1.0706(4) 0.7270(2) 0.0280(11) Uani 1 1 d . . .
H22 H 0.2559 1.0073 0.7548 0.034 Uiso 1 1 calc R U .
C23 C 0.3886(5) 1.0769(4) 0.6908(2) 0.0225(10) Uani 1 1 d . . .
H23 H 0.4623 1.0177 0.6937 0.027 Uiso 1 1 calc R U .
C24 C 0.4104(6) 1.1712(4) 0.6479(2) 0.0251(7) Uani 1 1 d . . .
C25 C 0.5439(5) 1.1848(4) 0.6118(2) 0.0223(10) Uani 1 1 d . . .
C26 C 0.6556(5) 1.0969(4) 0.6038(2) 0.0232(10) Uani 1 1 d . . .
C27 C 0.6324(5) 0.9705(4) 0.60420(19) 0.0185(9) Uani 1 1 d . . .
C28 C 0.4929(5) 0.9149(4) 0.58570(18) 0.0169(9) Uani 1 1 d . . .
C29 C 0.3702(5) 0.9731(4) 0.55620(19) 0.0165(9) Uani 1 1 d . . .
H29 H 0.3736 1.0553 0.5512 0.020 Uiso 1 1 calc R U .
C30 C 0.2513(5) 0.9143(4) 0.53556(19) 0.0188(9) Uani 1 1 d . . .
H30 H 0.1711 0.9536 0.5159 0.023 Uiso 1 1 calc R U .

loop_
_atom_site_aniso_label
_atom_site_aniso_U_11
_atom_site_aniso_U_22
_atom_site_aniso_U_33
_atom_site_aniso_U_23
_atom_site_aniso_U_13
_atom_site_aniso_U_12
C1 0.035(4) 0.017(3) 0.037(4) 0.000 -0.002(3) 0.000
C2 0.019(2) 0.023(2) 0.026(2) -0.0010(18) -0.0020(19) 0.0049(19)
C3 0.012(2) 0.016(2) 0.024(2) 0.0051(16) -0.0009(17) -0.0042(16)
N4 0.014(2) 0.018(2) 0.013(2) 0.000 -0.0039(19) 0.000
C5 0.015(2) 0.017(2) 0.0194(19) 0.0010(15) 0.0035(17) 0.0056(16)
N6 0.022(2) 0.021(2) 0.029(2) -0.0007(16) 0.0000(17) 0.0026(16)
C7 0.024(2) 0.028(2) 0.019(2) 0.0023(18) -0.0022(19) 0.0013(19)
C8 0.023(2) 0.025(2) 0.027(2) -0.0006(18) -0.005(2) 0.0005(19)
C9 0.019(2) 0.035(3) 0.035(3) -0.003(2) -0.002(2) 0.015(2)
C10 0.021(2) 0.046(3) 0.020(2) -0.012(2) -0.001(2) -0.001(2)
C11 0.014(2) 0.052(3) 0.033(3) -0.006(2) -0.004(2) 0.007(2)
C12 0.020(2) 0.045(3) 0.036(3) -0.011(2) 0.001(2) -0.021(2)
C13 0.033(3) 0.040(3) 0.022(2) -0.004(2) 0.005(2) -0.016(2)
C14 0.029(3) 0.037(3) 0.050(3) -0.002(3) 0.000(2) -0.014(3)
C15 0.048(3) 0.030(3) 0.045(3) 0.011(2) -0.009(3) -0.023(3)
C16 0.036(3) 0.021(2) 0.034(3) 0.005(2) -0.002(2) -0.010(2)
C17 0.057(4) 0.022(3) 0.042(3) 0.004(2) 0.003(3) -0.010(3)
C18 0.044(3) 0.022(2) 0.042(3) 0.005(2) -0.002(3) 0.001(2)
C19 0.0321(19) 0.0242(17) 0.0190(15) -0.0061(12) -0.0036(13) 0.0008(15)
C20 0.035(3) 0.022(2) 0.036(3) -0.009(2) -0.004(2) 0.011(2)
C21 0.031(3) 0.039(3) 0.028(2) -0.012(2) 0.014(2) -0.002(2)
C22 0.041(3) 0.022(2) 0.021(2) 0.0016(17) 0.002(2) 0.003(2)
C23 0.027(2) 0.018(2) 0.022(2) 0.0007(17) -0.0106(19) -0.0003(19)
C24 0.0321(19) 0.0242(17) 0.0190(15) -0.0061(12) -0.0036(13) 0.0008(15)
C25 0.029(3) 0.024(2) 0.0139(19) 0.0009(17) -0.0046(18) -0.0025(19)
C26 0.023(2) 0.032(2) 0.0141(19) -0.0013(17) 0.0038(18) 0.000(2)
C27 0.018(2) 0.027(2) 0.0106(18) 0.0005(16) -0.0023(16) -0.0016(18)
C28 0.0117(19) 0.025(2) 0.0144(18) -0.0043(16) -0.0040(16) 0.0017(17)
C29 0.021(2) 0.0132(19) 0.0151(19) -0.0033(15) 0.0025(17) 0.0019(17)
C30 0.019(2) 0.016(2) 0.021(2) 0.0009(15) -0.0014(18) 0.0100(18)

loop_
_atom_type_symbol
_atom_type_description
_atom_type_scat_dispersion_real
_atom_type_scat_dispersion_imag
_atom_type_scat_source
C C 0.0033 0.0016 'International Tables Vol C Tables 4.2.6.8 and 6.1.1.4'
H H 0.0000 0.0000 'International Tables Vol C Tables 4.2.6.8 and 6.1.1.4'
N N 0.0061 0.0033 'International Tables Vol C Tables 4.2.6.8 and 6.1.1.4'

loop_
_geom_angle_atom_site_label_1
_geom_angle_atom_site_label_2
_geom_angle_atom_site_label_3
_geom_angle
_geom_angle_site_symmetry_1
_geom_angle_site_symmetry_3
C2 C1 C2 119.0(6) 4_556 .
C2 C1 H1 120.5 4_556 .
C2 C1 H1 120.5 . .
C1 C2 C3 120.2(5) . .
C1 C2 H2 119.9 . .
C3 C2 H2 119.9 . .
N4 C3 C2 121.1(4) . .
N4 C3 C5 117.1(4) . .
C2 C3 C5 121.9(4) . .
C3 N4 C3 118.4(5) 4_556 .
N6 C5 C30 123.0(4) . .
N6 C5 C3 117.0(4) . .
C30 C5 C3 120.0(4) . .
C5 N6 C7 118.2(4) . .
N6 C7 C28 124.3(4) . .
N6 C7 C8 115.5(4) . .
C28 C7 C8 119.8(4) . .
C9 C8 C7 118.9(4) . .
C9 C8 H8 120.5 . .
C7 C8 H8 120.5 . .
C8 C9 C10 121.5(5) . .
C8 C9 H9 119.2 . .
C10 C9 H9 119.2 . .
C9 C10 C27 122.2(5) . .
C9 C10 C11 119.0(5) . .
C27 C10 C11 118.7(5) . .
C12 C11 C10 120.6(5) . .
C12 C11 H11 119.7 . .
C10 C11 H11 119.7 . .
C11 C12 C13 120.3(5) . .
C11 C12 H12 119.8 . .
C13 C12 H12 119.8 . .
C26 C13 C12 121.0(5) . .
C26 C13 C14 119.1(5) . .
C12 C13 C14 119.8(5) . .
C15 C14 C13 120.3(5) . .
C15 C14 H14 119.8 . .
C13 C14 H14 119.8 . .
C14 C15 C16 121.7(5) . .
C14 C15 H15 119.1 . .
C16 C15 H15 119.1 . .
C25 C16 C17 121.9(5) . .
C25 C16 C15 117.8(5) . .
C17 C16 C15 120.1(5) . .
C18 C17 C16 121.2(5) . .
C18 C17 H17 119.4 . .
C16 C17 H17 119.4 . .
C17 C18 C19 120.7(5) . .
C17 C18 H18 119.7 . .
C19 C18 H18 119.7 . .
C20 C19 C24 122.6(5) . .
C20 C19 C18 120.1(5) . .
C24 C19 C18 117.2(5) . .
C21 C20 C19 120.3(5) . .
C21 C20 H20 119.8 . .
C19 C20 H20 119.8 . .
C20 C21 C22 119.4(5) . .
C20 C21 H21 120.3 . .
C22 C21 H21 120.3 . .
C23 C22 C21 121.5(5) . .
C23 C22 H22 119.3 . .
C21 C22 H22 119.3 . .
C22 C23 C24 121.8(4) . .
C22 C23 H23 119.1 . .
C24 C23 H23 119.1 . .
C19 C24 C25 122.2(4) . .
C19 C24 C23 114.2(4) . .
C25 C24 C23 123.1(4) . .
C16 C25 C26 119.2(4) . .
C16 C25 C24 115.7(4) . .
C26 C25 C24 124.8(4) . .
C13 C26 C25 118.1(5) . .
C13 C26 C27 115.2(4) . .
C25 C26 C27 126.7(4) . .
C10 C27 C28 116.6(4) . .
C10 C27 C26 119.4(4) . .
C28 C27 C26 123.6(4) . .
C7 C28 C29 114.8(4) . .
C7 C28 C27 119.9(4) . .
C29 C28 C27 125.0(4) . .
C30 C29 C28 121.6(4) . .
C30 C29 H29 119.2 . .
C28 C29 H29 119.2 . .
C29 C30 C5 118.2(4) . .
C29 C30 H30 120.9 . .
C5 C30 H30 120.9 . .

loop_
_geom_bond_atom_site_label_1
_geom_bond_atom_site_label_2
_geom_bond_distance
_geom_bond_site_symmetry_2
C1 C2 1.359(6) 4_556
C1 C2 1.359(6) .
C1 H1 0.9500 .
C2 C3 1.388(6) .
C2 H2 0.9500 .
C3 N4 1.357(5) .
C3 C5 1.482(6) .
N4 C3 1.357(5) 4_556
C5 N6 1.312(6) .
C5 C30 1.443(6) .
N6 C7 1.355(6) .
C7 C28 1.418(7) .
C7 C8 1.445(6) .
C8 C9 1.381(7) .
C8 H8 0.9500 .
C9 C10 1.388(8) .
C9 H9 0.9500 .
C10 C27 1.409(7) .
C10 C11 1.449(7) .
C11 C12 1.343(8) .
C11 H11 0.9500 .
C12 C13 1.423(8) .
C12 H12 0.9500 .
C13 C26 1.416(7) .
C13 C14 1.440(8) .
C14 C15 1.335(9) .
C14 H14 0.9500 .
C15 C16 1.446(8) .
C15 H15 0.9500 .
C16 C25 1.416(6) .
C16 C17 1.417(8) .
C17 C18 1.346(8) .
C17 H17 0.9500 .
C18 C19 1.459(7) .
C18 H18 0.9500 .
C19 C20 1.397(7) .
C19 C24 1.430(7) .
C20 C21 1.348(8) .
C20 H20 0.9500 .
C21 C22 1.408(7) .
C21 H21 0.9500 .
C22 C23 1.353(7) .
C22 H22 0.9500 .
C23 C24 1.443(7) .
C23 H23 0.9500 .
C24 C25 1.439(7) .
C25 C26 1.432(7) .
C26 C27 1.466(7) .
C27 C28 1.460(6) .
C28 C29 1.438(6) .
C29 C30 1.338(6) .
C29 H29 0.9500 .
C30 H30 0.9500 .

loop_
_geom_torsion_atom_site_label_1
_geom_torsion_atom_site_label_2
_geom_torsion_atom_site_label_3
_geom_torsion_atom_site_label_4
_geom_torsion
_geom_torsion_site_symmetry_1
_geom_torsion_site_symmetry_2
_geom_torsion_site_symmetry_3
_geom_torsion_site_symmetry_4
C2 C1 C2 C3 0.5(3) 4_556 . . .
C1 C2 C3 N4 -1.0(7) . . . .
C1 C2 C3 C5 179.5(4) . . . .
C2 C3 N4 C3 0.5(3) . . . 4_556
C5 C3 N4 C3 -179.9(4) . . . 4_556
N4 C3 C5 N6 173.7(4) . . . .
C2 C3 C5 N6 -6.7(6) . . . .
N4 C3 C5 C30 -8.4(6) . . . .
C2 C3 C5 C30 171.2(4) . . . .
C30 C5 N6 C7 1.0(6) . . . .
C3 C5 N6 C7 178.9(4) . . . .
C5 N6 C7 C28 0.3(7) . . . .
C5 N6 C7 C8 -172.2(4) . . . .
N6 C7 C8 C9 169.9(4) . . . .
C28 C7 C8 C9 -3.0(7) . . . .
C7 C8 C9 C10 0.9(7) . . . .
C8 C9 C10 C27 7.0(8) . . . .
C8 C9 C10 C11 -168.7(5) . . . .
C9 C10 C11 C12 167.9(5) . . . .
C27 C10 C11 C12 -8.0(7) . . . .
C10 C11 C12 C13 11.0(8) . . . .
C11 C12 C13 C26 4.3(8) . . . .
C11 C12 C13 C14 -178.9(5) . . . .
C26 C13 C14 C15 -0.3(8) . . . .
C12 C13 C14 C15 -177.1(5) . . . .
C13 C14 C15 C16 10.6(9) . . . .
C14 C15 C16 C25 -4.2(8) . . . .
C14 C15 C16 C17 170.7(6) . . . .
C25 C16 C17 C18 5.9(9) . . . .
C15 C16 C17 C18 -168.9(6) . . . .
C16 C17 C18 C19 3.6(9) . . . .
C17 C18 C19 C20 170.2(5) . . . .
C17 C18 C19 C24 -5.6(8) . . . .
C24 C19 C20 C21 2.8(7) . . . .
C18 C19 C20 C21 -172.8(5) . . . .
C19 C20 C21 C22 1.9(7) . . . .
C20 C21 C22 C23 -3.4(8) . . . .
C21 C22 C23 C24 0.4(7) . . . .
C20 C19 C24 C25 -177.4(4) . . . .
C18 C19 C24 C25 -1.7(7) . . . .
C20 C19 C24 C23 -5.5(6) . . . .
C18 C19 C24 C23 170.2(4) . . . .
C22 C23 C24 C19 3.9(6) . . . .
C22 C23 C24 C25 175.7(4) . . . .
C17 C16 C25 C26 172.7(5) . . . .
C15 C16 C25 C26 -12.4(7) . . . .
C17 C16 C25 C24 -12.4(7) . . . .
C15 C16 C25 C24 162.4(5) . . . .
C19 C24 C25 C16 10.3(7) . . . .
C23 C24 C25 C16 -160.9(4) . . . .
C19 C24 C25 C26 -175.2(4) . . . .
C23 C24 C25 C26 13.7(7) . . . .
C12 C13 C26 C25 160.7(4) . . . .
C14 C13 C26 C25 -16.1(7) . . . .
C12 C13 C26 C27 -21.2(7) . . . .
C14 C13 C26 C27 162.0(4) . . . .
C16 C25 C26 C13 22.4(7) . . . .
C24 C25 C26 C13 -152.0(4) . . . .
C16 C25 C26 C27 -155.4(5) . . . .
C24 C25 C26 C27 30.2(7) . . . .
C9 C10 C27 C28 -12.0(7) . . . .
C11 C10 C27 C28 163.7(4) . . . .
C9 C10 C27 C26 174.3(4) . . . .
C11 C10 C27 C26 -9.9(6) . . . .
C13 C26 C27 C10 23.8(6) . . . .
C25 C26 C27 C10 -158.4(4) . . . .
C13 C26 C27 C28 -149.4(4) . . . .
C25 C26 C27 C28 28.5(7) . . . .
N6 C7 C28 C29 -1.1(7) . . . .
C8 C7 C28 C29 171.1(4) . . . .
N6 C7 C28 C27 -174.7(4) . . . .
C8 C7 C28 C27 -2.4(6) . . . .
C10 C27 C28 C7 9.6(6) . . . .
C26 C27 C28 C7 -177.0(4) . . . .
C10 C27 C28 C29 -163.2(4) . . . .
C26 C27 C28 C29 10.1(7) . . . .
C7 C28 C29 C30 0.7(6) . . . .
C27 C28 C29 C30 173.9(4) . . . .
C28 C29 C30 C5 0.4(6) . . . .
N6 C5 C30 C29 -1.4(6) . . . .
C3 C5 C30 C29 -179.2(4) . . . .

loop_
_platon_squeeze_void_nr
_platon_squeeze_void_average_x
_platon_squeeze_void_average_y
_platon_squeeze_void_average_z
_platon_squeeze_void_volume
_platon_squeeze_void_count_electrons
_platon_squeeze_void_content
1 -0.009 0.500 0.250 273 20 ' '
2 -0.031 0.500 0.750 273 20 ' '
